data_7117383
loop_
_publ_author_name
'Huan-Cheng Hu'
'Xiao-Min Kang'
'Chun-Shuai Cao'
'Peng Cheng'
'Bin Zhao'

_publ_section_title
;
 First tetrazole-bridged d-f heterometallic MOFs with a large magnetic
 entropy change
;
_journal_name_full Chem.Commun.
_journal_page_first 10850
_journal_paper_doi 10.1039/C5cc03670D
_journal_volume 51
_journal_year 2015
_chemical_formula_moiety '0.25(C64 Gd12 Mn8 N192 O16), 12(H2 O)'
_chemical_formula_sum 'C16 H24 Gd3 Mn2 N48 O16'
_chemical_formula_weight 1726.46
_chemical_name_systematic
;
 ? 
;
_space_group_crystal_system cubic
_space_group_IT_number 222
_space_group_name_Hall '-P 4a 2bc 3'
_space_group_name_H-M_alt 'P n -3 n'
_symmetry_space_group_name_Hall '-P 4a 2bc 3'
_symmetry_space_group_name_H-M 'P n -3 n :2'
_atom_sites_solution_hydrogens geom
_atom_sites_solution_primary direct
_atom_sites_solution_secondary difmap
_audit_creation_date 2015-04-26
_audit_creation_method
;
Olex2 1.2
(compiled 2014.03.20 svn.r2914 for OlexSys, GUI svn.r4816)
;
_audit_update_record
;
2015-04-29 deposited with the CCDC.
2015-06-08 downloaded from the CCDC.
;
_cell_angle_alpha 90.00
_cell_angle_beta 90.00
_cell_angle_gamma 90.00
_cell_formula_units_Z 4
_cell_length_a 17.1065(12)
_cell_length_b 17.1065(12)
_cell_length_c 17.1065(12)
_cell_measurement_reflns_used 490
_cell_measurement_temperature 130.80(14)
_cell_measurement_theta_max 24.3950
_cell_measurement_theta_min 3.3790
_cell_volume 5005.9(6)
_computing_cell_refinement
;
CrysAlisPro, Agilent Technologies,
Version 1.171.36.28 (release 01-02-2013 CrysAlis171 .NET)
(compiled Feb  1 2013,16:14:44)
;
_computing_data_collection
;
CrysAlisPro, Agilent Technologies,
Version 1.171.36.28 (release 01-02-2013 CrysAlis171 .NET)
(compiled Feb  1 2013,16:14:44)
;
_computing_data_reduction
;
CrysAlisPro, Agilent Technologies,
Version 1.171.36.28 (release 01-02-2013 CrysAlis171 .NET)
(compiled Feb  1 2013,16:14:44)
;
_computing_molecular_graphics 'Olex2 (Dolomanov et al., 2009)'
_computing_publication_material 'Olex2 (Dolomanov et al., 2009)'
_computing_structure_refinement 'XL (Sheldrick, 2008)'
_computing_structure_solution 'XS (Sheldrick, 2008)'
_diffrn_ambient_temperature 130.80(14)
_diffrn_detector_area_resol_mean 16.2116
_diffrn_measured_fraction_theta_full 0.997
_diffrn_measured_fraction_theta_max 0.997
_diffrn_measurement_device_type 'SuperNova, Single source at offset, Eos'
_diffrn_measurement_method '\w scans'
_diffrn_orient_matrix_UB_11 0.0401191000
_diffrn_orient_matrix_UB_12 0.0009618000
_diffrn_orient_matrix_UB_13 0.0106018000
_diffrn_orient_matrix_UB_21 0.0061293000
_diffrn_orient_matrix_UB_22 0.0316029000
_diffrn_orient_matrix_UB_23 -0.0260776000
_diffrn_orient_matrix_UB_31 -0.0087172000
_diffrn_orient_matrix_UB_32 0.0267660000
_diffrn_orient_matrix_UB_33 0.0304325000
_diffrn_radiation_monochromator mirror
_diffrn_radiation_type MoK\a
_diffrn_radiation_wavelength 0.71073
_diffrn_reflns_av_R_equivalents 0.0864
_diffrn_reflns_av_unetI/netI 0.0761
_diffrn_reflns_limit_h_max 7
_diffrn_reflns_limit_h_min -12
_diffrn_reflns_limit_k_max 20
_diffrn_reflns_limit_k_min -10
_diffrn_reflns_limit_l_max 12
_diffrn_reflns_limit_l_min -19
_diffrn_reflns_number 4051
_diffrn_reflns_theta_full 25.00
_diffrn_reflns_theta_max 25.00
_diffrn_reflns_theta_min 2.92
_diffrn_source 'SuperNova (Mo) X-ray Source'
_exptl_absorpt_coefficient_mu 4.523
_exptl_absorpt_correction_T_max 1.00000
_exptl_absorpt_correction_T_min 0.73404
_exptl_absorpt_correction_type multi-scan
_exptl_absorpt_process_details
;
CrysAlisPro, Agilent Technologies,
Version 1.171.36.28 (release 01-02-2013 CrysAlis171 .NET)
(compiled Feb  1 2013,16:14:44)
Empirical absorption correction using spherical harmonics,
 implemented in SCALE3 ABSPACK scaling algorithm.
;
_exptl_crystal_density_diffrn 2.291
_exptl_crystal_density_method 'not measured'
_exptl_crystal_F_000 3304
_refine_diff_density_max 4.055
_refine_diff_density_min -0.908
_refine_diff_density_rms 0.221
_refine_ls_extinction_method none
_refine_ls_goodness_of_fit_ref 1.070
_refine_ls_hydrogen_treatment constr
_refine_ls_matrix_type full
_refine_ls_number_parameters 63
_refine_ls_number_reflns 753
_refine_ls_number_restraints 0
_refine_ls_restrained_S_all 1.070
_refine_ls_R_factor_all 0.0937
_refine_ls_R_factor_gt 0.0550
_refine_ls_shift/su_max 0.001
_refine_ls_shift/su_mean 0.000
_refine_ls_structure_factor_coef Fsqd
_refine_ls_weighting_details 'calc w=1/[\s^2^(Fo^2^)+(0.0860P)^2^+37.7430P] where P=(Fo^2^+2Fc^2^)/3'
_refine_ls_weighting_scheme calc
_refine_ls_wR_factor_gt 0.1571
_refine_ls_wR_factor_ref 0.1824
_reflns_number_gt 469
_reflns_number_total 753
_reflns_threshold_expression >2sigma(I)
_cod_data_source_file c5cc03670d2.cif
_cod_data_source_block p140613a
_cod_database_code 7117383
_audit_block_doi 10.5517/cc14nfqy
_chemical_oxdiff_formula C1GD1MN1
_chemical_oxdiff_usercomment HHC-GD-MN
_reflns_odcompleteness_completeness 99.45
_reflns_odcompleteness_iscentric 1
_reflns_odcompleteness_theta 26.32
_olex2_refinement_description
;
1. Fixed Uiso
 At 1.5 times of:
  All O(H,H) groups
2.a Riding coordinates:
 Gd1(O2,H2A,H2B)
;

loop_
_space_group_symop_id
_space_group_symop_operation_xyz
1 'x, y, z'
2 '-y+1/2, x, z'
3 '-x+1/2, -y+1/2, z'
4 'y, -x+1/2, z'
5 'x, -z+1/2, y'
6 'x, -y+1/2, -z+1/2'
7 'x, z, -y+1/2'
8 'z, y, -x+1/2'
9 '-x+1/2, y, -z+1/2'
10 '-z+1/2, y, x'
11 'z, x, y'
12 'y, z, x'
13 '-y+1/2, -z+1/2, x'
14 'z, -x+1/2, -y+1/2'
15 '-y+1/2, z, -x+1/2'
16 '-z+1/2, -x+1/2, y'
17 '-z+1/2, x, -y+1/2'
18 'y, -z+1/2, -x+1/2'
19 'y, x, -z+1/2'
20 '-y+1/2, -x+1/2, -z+1/2'
21 '-x+1/2, z, y'
22 '-x+1/2, -z+1/2, -y+1/2'
23 'z, -y+1/2, x'
24 '-z+1/2, -y+1/2, -x+1/2'
25 '-x, -y, -z'
26 'y-1/2, -x, -z'
27 'x-1/2, y-1/2, -z'
28 '-y, x-1/2, -z'
29 '-x, z-1/2, -y'
30 '-x, y-1/2, z-1/2'
31 '-x, -z, y-1/2'
32 '-z, -y, x-1/2'
33 'x-1/2, -y, z-1/2'
34 'z-1/2, -y, -x'
35 '-z, -x, -y'
36 '-y, -z, -x'
37 'y-1/2, z-1/2, -x'
38 '-z, x-1/2, y-1/2'
39 'y-1/2, -z, x-1/2'
40 'z-1/2, x-1/2, -y'
41 'z-1/2, -x, y-1/2'
42 '-y, z-1/2, x-1/2'
43 '-y, -x, z-1/2'
44 'y-1/2, x-1/2, z-1/2'
45 'x-1/2, -z, -y'
46 'x-1/2, z-1/2, y-1/2'
47 '-z, y-1/2, -x'
48 'z-1/2, y-1/2, x-1/2'

loop_
_atom_site_label
_atom_site_type_symbol
_atom_site_fract_x
_atom_site_fract_y
_atom_site_fract_z
_atom_site_U_iso_or_equiv
_atom_site_adp_type
_atom_site_occupancy
_atom_site_calc_flag
_atom_site_disorder_assembly
_atom_site_disorder_group
_atom_site_site_symmetry_order
_atom_site_refinement_flags_posn
_atom_site_refinement_flags_adp
_atom_site_refinement_flags_occupancy
Gd1 Gd 0.09161(5) 0.2500 0.2500 0.0133(3) Uani 1 d . . 4 S T P
O2 O -0.18167(5) 0.5815 0.2072 0.079(4) Uani 1 d . . 1 R . .
H2A H -0.2014 0.5871 0.1616 0.119 Uiso 1 d . . 1 R . .
H2B H -0.1644 0.5350 0.2096 0.119 Uiso 1 d . . 1 R . .
C1 C 0.1106(6) 0.3894(6) 0.1106(6) 0.015(3) Uani 1 d . . 3 S T P
N3 N -0.0620(5) 0.3956(5) 0.2294(5) 0.028(2) Uani 1 d . . 1 . . .
O1 O 0.1576(3) 0.3424(3) 0.1576(3) 0.013(2) Uani 1 d . . 3 S T P
N2 N -0.0793(5) 0.4461(5) 0.1738(5) 0.030(2) Uani 1 d . . 1 . . .
N4 N 0.0108(5) 0.3670(5) 0.2146(5) 0.0158(19) Uani 1 d . . 1 . . .
N1 N -0.0209(5) 0.4504(5) 0.1211(5) 0.023(2) Uani 1 d . . 1 . . .
C2 C 0.0328(5) 0.4034(6) 0.1495(6) 0.017(2) Uani 1 d . . 1 . . .
Mn1 Mn 0.0000 0.5000 0.0000 0.0249(9) Uani 1 d . . 6 S T P

loop_
_atom_site_aniso_label
_atom_site_aniso_U_11
_atom_site_aniso_U_22
_atom_site_aniso_U_33
_atom_site_aniso_U_23
_atom_site_aniso_U_13
_atom_site_aniso_U_12
Gd1 0.0128(5) 0.0136(3) 0.0136(3) 0.000 0.000 0.000
O2 0.069(7) 0.088(8) 0.081(8) 0.008(7) -0.022(7) 0.011(7)
C1 0.015(3) 0.015(3) 0.015(3) -0.006(4) 0.006(4) -0.006(4)
N3 0.022(5) 0.027(5) 0.035(6) 0.002(5) 0.005(4) 0.003(5)
O1 0.013(2) 0.013(2) 0.013(2) 0.004(3) -0.004(3) 0.004(3)
N2 0.034(5) 0.028(5) 0.028(5) 0.011(5) -0.004(5) 0.002(5)
N4 0.013(4) 0.017(4) 0.018(4) -0.003(4) 0.003(4) 0.003(4)
N1 0.019(4) 0.024(5) 0.025(5) 0.006(4) 0.011(4) 0.003(4)
C2 0.010(5) 0.016(5) 0.026(6) 0.003(5) 0.001(5) 0.002(5)
Mn1 0.0249(9) 0.0249(9) 0.0249(9) 0.0036(10) -0.0036(10) 0.0036(10)

loop_
_atom_type_symbol
_atom_type_description
_atom_type_scat_dispersion_real
_atom_type_scat_dispersion_imag
_atom_type_scat_source
C C 0.0033 0.0016 'International Tables Vol C Tables 4.2.6.8 and 6.1.1.4'
H H 0.0000 0.0000 'International Tables Vol C Tables 4.2.6.8 and 6.1.1.4'
Gd Gd -0.1653 3.9035 'International Tables Vol C Tables 4.2.6.8 and 6.1.1.4'
Mn Mn 0.3368 0.7283 'International Tables Vol C Tables 4.2.6.8 and 6.1.1.4'
N N 0.0061 0.0033 'International Tables Vol C Tables 4.2.6.8 and 6.1.1.4'
O O 0.0106 0.0060 'International Tables Vol C Tables 4.2.6.8 and 6.1.1.4'

loop_
_geom_angle_atom_site_label_1
_geom_angle_atom_site_label_2
_geom_angle_atom_site_label_3
_geom_angle
_geom_angle_site_symmetry_1
_geom_angle_site_symmetry_3
Gd1 Gd1 Gd1 60.0 8 4
Gd1 Gd1 Gd1 60.0 2 10
Gd1 Gd1 Gd1 90.0 8 10
Gd1 Gd1 Gd1 90.0 4 2
Gd1 Gd1 Gd1 60.0 8 2
Gd1 Gd1 Gd1 60.0 4 10
O1 Gd1 Gd1 40.09(13) 5 4
O1 Gd1 Gd1 97.34(18) . 2
O1 Gd1 Gd1 40.09(13) 6 8
O1 Gd1 Gd1 40.09(13) 2 10
O1 Gd1 Gd1 97.34(18) 5 2
O1 Gd1 Gd1 97.34(18) 6 10
O1 Gd1 Gd1 97.34(18) 2 8
O1 Gd1 Gd1 97.34(18) 6 4
O1 Gd1 Gd1 97.34(18) . 8
O1 Gd1 Gd1 97.34(18) 5 10
O1 Gd1 Gd1 40.09(13) 6 2
O1 Gd1 Gd1 97.34(18) 2 4
O1 Gd1 Gd1 40.09(13) 2 2
O1 Gd1 Gd1 40.09(13) 5 8
O1 Gd1 Gd1 40.09(13) . 10
O1 Gd1 Gd1 40.09(13) . 4
O1 Gd1 O1 126.4(4) 5 2
O1 Gd1 O1 78.28(17) 2 .
O1 Gd1 O1 78.28(17) 5 .
O1 Gd1 O1 78.28(17) 2 6
O1 Gd1 O1 78.28(17) 5 6
O1 Gd1 O1 126.4(4) . 6
O1 Gd1 N4 65.9(3) 5 5
O1 Gd1 N4 65.9(3) 2 7
O1 Gd1 N4 154.8(2) 5 7
O1 Gd1 N4 126.9(2) . 5
O1 Gd1 N4 126.9(2) 5 6
O1 Gd1 N4 84.1(2) . 7
O1 Gd1 N4 84.1(2) 5 .
O1 Gd1 N4 126.9(2) 2 .
O1 Gd1 N4 154.8(2) 6 .
O1 Gd1 N4 126.9(2) 6 7
O1 Gd1 N4 154.8(2) 2 5
O1 Gd1 N4 65.9(3) . .
O1 Gd1 N4 84.1(2) 6 5
O1 Gd1 N4 154.8(2) . 6
O1 Gd1 N4 65.9(3) 6 6
O1 Gd1 N4 84.1(2) 2 6
N4 Gd1 Gd1 124.09(19) 7 4
N4 Gd1 Gd1 162.67(18) . 2
N4 Gd1 Gd1 79.93(19) . 4
N4 Gd1 Gd1 162.67(18) 7 8
N4 Gd1 Gd1 102.67(18) 5 4
N4 Gd1 Gd1 162.67(18) 5 10
N4 Gd1 Gd1 102.67(18) 7 2
N4 Gd1 Gd1 162.67(18) 6 4
N4 Gd1 Gd1 124.09(19) 6 10
N4 Gd1 Gd1 79.93(19) 7 10
N4 Gd1 Gd1 102.67(18) . 10
N4 Gd1 Gd1 79.93(19) 6 2
N4 Gd1 Gd1 124.09(19) . 8
N4 Gd1 Gd1 79.93(19) 5 8
N4 Gd1 Gd1 102.67(18) 6 8
N4 Gd1 Gd1 124.09(19) 5 2
N4 Gd1 N4 72.30(18) 7 6
N4 Gd1 N4 72.30(18) 5 .
N4 Gd1 N4 113.1(4) 6 .
N4 Gd1 N4 113.1(4) 7 5
N4 Gd1 N4 72.30(18) 7 .
N4 Gd1 N4 72.30(18) 6 5
O1 C1 C2 110.3(7) . 13
O1 C1 C2 110.3(7) . 14
O1 C1 C2 110.3(7) . .
C2 C1 C2 108.6(8) 13 .
C2 C1 C2 108.6(8) 13 14
C2 C1 C2 108.6(8) 14 .
N2 N3 N4 107.9(8) . .
Gd1 O1 Gd1 99.8(3) 10 .
Gd1 O1 Gd1 99.8(3) 4 10
Gd1 O1 Gd1 99.8(3) 4 .
C1 O1 Gd1 118.0(2) . 10
C1 O1 Gd1 118.0(2) . .
C1 O1 Gd1 118.0(2) . 4
N3 N2 N1 110.6(8) . .
N3 N4 Gd1 138.3(6) . .
C2 N4 Gd1 114.8(6) . .
C2 N4 N3 104.2(8) . .
N2 N1 Mn1 138.5(7) . .
C2 N1 N2 103.8(8) . .
C2 N1 Mn1 117.1(7) . .
N4 C2 C1 123.0(10) . .
N1 C2 C1 123.5(10) . .
N1 C2 N4 113.4(9) . .
N1 Mn1 N1 98.0(3) 25_565 13
N1 Mn1 N1 82.0(3) 14 .
N1 Mn1 N1 82.0(3) 37_565 25_565
N1 Mn1 N1 98.0(3) 38_565 .
N1 Mn1 N1 98.0(3) 14 25_565
N1 Mn1 N1 82.0(3) 38_565 37_565
N1 Mn1 N1 180.0 38_565 14
N1 Mn1 N1 82.0(3) 14 13
N1 Mn1 N1 98.0(3) 37_565 .
N1 Mn1 N1 180.0(4) 37_565 13
N1 Mn1 N1 82.0(3) 38_565 25_565
N1 Mn1 N1 82.0(3) . 13
N1 Mn1 N1 180.0(4) . 25_565
N1 Mn1 N1 98.0(3) 37_565 14
N1 Mn1 N1 98.0(3) 38_565 13

loop_
_geom_bond_atom_site_label_1
_geom_bond_atom_site_label_2
_geom_bond_distance
_geom_bond_site_symmetry_2
Gd1 Gd1 3.8317(13) 4
Gd1 Gd1 3.8317(13) 2
Gd1 Gd1 3.8317(13) 10
Gd1 Gd1 3.8317(13) 8
Gd1 O1 2.504(5) 2
Gd1 O1 2.504(5) .
Gd1 O1 2.504(5) 5
Gd1 O1 2.504(5) 6
Gd1 N4 2.507(8) 5
Gd1 N4 2.507(8) 6
Gd1 N4 2.507(8) 7
Gd1 N4 2.507(8) .
C1 O1 1.39(2) .
C1 C2 1.506(11) 14
C1 C2 1.506(11) .
C1 C2 1.506(11) 13
N3 N2 1.318(12) .
N3 N4 1.361(12) .
O1 Gd1 2.504(5) 4
O1 Gd1 2.504(5) 10
N2 N1 1.348(12) .
N4 C2 1.332(13) .
N1 C2 1.314(12) .
N1 Mn1 2.267(8) .
Mn1 N1 2.267(8) 13
Mn1 N1 2.267(8) 38_565
Mn1 N1 2.267(8) 25_565
Mn1 N1 2.267(8) 37_565
Mn1 N1 2.267(8) 14
